data_4305128
loop_
_publ_author_name
'Matthew Asay'
'Bruno Donnadieu'
'Antoine Baceiredo'
'Michele Soleilhavoup'
'Guy Bertrand'

_publ_contact_author 'Prof G. Bertrand'
_publ_contact_author_address
;
University of California
UCR-CNRS Joint Research Lab
(UMR 2282) 
Department of Chemistry
Riverside, CA 92521 USA 
;
_publ_contact_author_email ' guy.bertrand@ucr.edu '
_publ_section_title
;
Cyclic (Amino)[bis(ylide)]carbene as an Anionic Bidentate Ligand for
Transition-Metal Complexes
;
_journal_name_full 'Inorganic Chemistry'
_journal_page_first 3949
_journal_page_last 3951
_journal_paper_doi 10.1021/ic800459p
_journal_volume 47
_journal_year 2008
_chemical_formula_moiety 'C37 H43 N P Rh'
_chemical_formula_sum 'C37 H43 N P Rh'
_chemical_formula_weight 635.60
_chemical_name_systematic
;

 ?

;
_space_group_IT_number 14
_symmetry_cell_setting monoclinic
_symmetry_space_group_name_Hall '-P 2yn'
_symmetry_space_group_name_H-M 'P 1 21/n 1'
_atom_sites_solution_hydrogens geom
_atom_sites_solution_primary direct
_atom_sites_solution_secondary difmap
_audit_creation_method SHELXL-97
_cell_angle_alpha 90.00
_cell_angle_beta 93.112(5)
_cell_angle_gamma 90.00
_cell_formula_units_Z 4
_cell_length_a 10.0764(9)
_cell_length_b 19.8136(19)
_cell_length_c 15.5223(14)
_cell_measurement_reflns_used 5251
_cell_measurement_temperature 100(2)
_cell_measurement_theta_max 33.0
_cell_measurement_theta_min 2.57
_cell_volume 3094.5(5)
_computing_cell_refinement 'Bruker SMART'
_computing_data_collection 'Bruker SMART'
_computing_data_reduction 'Bruker SAINT'
_computing_molecular_graphics ORTEP3
_computing_publication_material 'Bruker SHELXTL'
_computing_structure_refinement 'SHELXL-97 (Sheldrick, 1997)'
_computing_structure_solution SIR92
_diffrn_ambient_temperature 100(2)
_diffrn_measured_fraction_theta_full 0.998
_diffrn_measured_fraction_theta_max 0.998
_diffrn_radiation_monochromator graphite
_diffrn_radiation_source 'fine-focus sealed tube'
_diffrn_radiation_type MoK\a
_diffrn_radiation_wavelength 0.71073
_diffrn_reflns_av_R_equivalents 0.0393
_diffrn_reflns_av_sigmaI/netI 0.0247
_diffrn_reflns_limit_h_max 14
_diffrn_reflns_limit_h_min -14
_diffrn_reflns_limit_k_max 28
_diffrn_reflns_limit_k_min -28
_diffrn_reflns_limit_l_max 22
_diffrn_reflns_limit_l_min -22
_diffrn_reflns_number 69031
_diffrn_reflns_theta_full 30.51
_diffrn_reflns_theta_max 30.51
_diffrn_reflns_theta_min 2.27
_exptl_absorpt_coefficient_mu 0.630
_exptl_absorpt_correction_T_max 0.9340
_exptl_absorpt_correction_T_min 0.8844
_exptl_absorpt_correction_type multi-scan
_exptl_absorpt_process_details 'Bruker (2004). SADABS version 2004/1'
_exptl_crystal_colour orange
_exptl_crystal_density_diffrn 1.364
_exptl_crystal_density_method 'not measured'
_exptl_crystal_description prism
_exptl_crystal_F_000 1328
_exptl_crystal_size_max 0.20
_exptl_crystal_size_mid 0.15
_exptl_crystal_size_min 0.11
_refine_diff_density_max 0.646
_refine_diff_density_min -0.439
_refine_diff_density_rms 0.071
_refine_ls_extinction_method none
_refine_ls_goodness_of_fit_ref 1.024
_refine_ls_hydrogen_treatment constr
_refine_ls_matrix_type full
_refine_ls_number_parameters 367
_refine_ls_number_reflns 9439
_refine_ls_number_restraints 0
_refine_ls_restrained_S_all 1.024
_refine_ls_R_factor_all 0.0374
_refine_ls_R_factor_gt 0.0278
_refine_ls_shift/su_max 0.001
_refine_ls_shift/su_mean 0.000
_refine_ls_structure_factor_coef Fsqd
_refine_ls_weighting_details 'calc w=1/[\s^2^(Fo^2^)+(0.0338P)^2^+2.1936P] where P=(Fo^2^+2Fc^2^)/3'
_refine_ls_weighting_scheme calc
_refine_ls_wR_factor_gt 0.0673
_refine_ls_wR_factor_ref 0.0719
_reflns_number_gt 7971
_reflns_number_total 9439
_reflns_threshold_expression >2sigma(I)
_cod_data_source_file ic800459p-file005_1.cif
_cod_data_source_block 7
_cod_original_sg_symbol_H-M 'P 21/n'
_cod_database_code 4305128

loop_
_symmetry_equiv_pos_as_xyz
'x, y, z'
'-x+1/2, y+1/2, -z+1/2'
'-x, -y, -z'
'x-1/2, -y-1/2, z-1/2'

loop_
_atom_site_label
_atom_site_type_symbol
_atom_site_fract_x
_atom_site_fract_y
_atom_site_fract_z
_atom_site_U_iso_or_equiv
_atom_site_adp_type
_atom_site_occupancy
_atom_site_symmetry_multiplicity
_atom_site_calc_flag
_atom_site_refinement_flags
_atom_site_disorder_assembly
_atom_site_disorder_group
Rh1 Rh 0.849543(11) 0.164622(6) 0.735350(7) 0.01478(4) Uani 1 1 d . B .
P1 P 0.81784(4) 0.03510(2) 0.83140(3) 0.01763(8) Uani 1 1 d . . .
N1 N 0.54245(12) 0.11907(6) 0.69362(8) 0.0154(2) Uani 1 1 d . . .
C1 C 0.66992(14) 0.11372(8) 0.73094(9) 0.0153(3) Uani 1 1 d . . .
C2 C 0.67075(14) 0.05020(8) 0.77101(9) 0.0170(3) Uani 1 1 d . . .
C3 C 0.54464(15) 0.01783(8) 0.75749(10) 0.0191(3) Uani 1 1 d . . .
H3 H 0.5199 -0.0256 0.7771 0.023 Uiso 1 1 calc R . .
C4 C 0.46751(15) 0.06234(8) 0.71048(10) 0.0187(3) Uani 1 1 d . . .
H4 H 0.3770 0.0556 0.6922 0.022 Uiso 1 1 calc R . .
C5 C 0.87451(16) 0.11640(8) 0.85737(10) 0.0211(3) Uani 1 1 d . . .
H5A H 0.9688 0.1161 0.8789 0.025 Uiso 1 1 calc R . .
H5B H 0.8198 0.1380 0.9007 0.025 Uiso 1 1 calc R . .
C6 C 0.48699(14) 0.17810(8) 0.65293(10) 0.0158(3) Uani 1 1 d . . .
C7 C 0.46162(15) 0.23417(8) 0.70436(10) 0.0180(3) Uani 1 1 d . . .
C8 C 0.40941(17) 0.29166(9) 0.66296(11) 0.0243(3) Uani 1 1 d . . .
H8 H 0.3926 0.3308 0.6960 0.029 Uiso 1 1 calc R . .
C9 C 0.38179(18) 0.29276(9) 0.57501(12) 0.0271(4) Uani 1 1 d . . .
H9 H 0.3466 0.3325 0.5481 0.032 Uiso 1 1 calc R . .
C10 C 0.40514(16) 0.23613(9) 0.52573(11) 0.0239(3) Uani 1 1 d . . .
H10 H 0.3845 0.2372 0.4653 0.029 Uiso 1 1 calc R . .
C11 C 0.45843(15) 0.17770(8) 0.56344(10) 0.0185(3) Uani 1 1 d . . .
C12 C 0.48195(17) 0.11555(9) 0.50931(10) 0.0230(3) Uani 1 1 d . . .
H12 H 0.5416 0.0844 0.5442 0.028 Uiso 1 1 calc R . .
C13 C 0.5499(2) 0.13253(12) 0.42625(12) 0.0364(4) Uani 1 1 d . . .
H13A H 0.4902 0.1602 0.3889 0.055 Uiso 1 1 calc R . .
H13B H 0.5710 0.0907 0.3962 0.055 Uiso 1 1 calc R . .
H13C H 0.6320 0.1576 0.4404 0.055 Uiso 1 1 calc R . .
C14 C 0.35172(19) 0.07818(10) 0.48638(13) 0.0318(4) Uani 1 1 d . . .
H14A H 0.3109 0.0643 0.5395 0.048 Uiso 1 1 calc R . .
H14B H 0.3701 0.0382 0.4519 0.048 Uiso 1 1 calc R . .
H14C H 0.2909 0.1081 0.4531 0.048 Uiso 1 1 calc R . .
C15 C 0.48758(16) 0.23419(8) 0.80159(10) 0.0201(3) Uani 1 1 d . . .
H15 H 0.5062 0.1867 0.8203 0.024 Uiso 1 1 calc R . .
C16 C 0.60944(17) 0.27707(10) 0.82862(12) 0.0283(4) Uani 1 1 d . . .
H16A H 0.6878 0.2591 0.8017 0.042 Uiso 1 1 calc R . .
H16B H 0.6242 0.2757 0.8915 0.042 Uiso 1 1 calc R . .
H16C H 0.5943 0.3238 0.8100 0.042 Uiso 1 1 calc R . .
C17 C 0.36545(17) 0.25875(10) 0.84739(11) 0.0254(3) Uani 1 1 d . . .
H17A H 0.3522 0.3070 0.8363 0.038 Uiso 1 1 calc R . .
H17B H 0.3793 0.2512 0.9096 0.038 Uiso 1 1 calc R . .
H17C H 0.2868 0.2337 0.8255 0.038 Uiso 1 1 calc R . .
C18 C 1.02580(16) 0.22628(9) 0.75989(11) 0.0221(3) Uani 1 1 d . B .
H18 H 1.0526 0.2325 0.8224 0.027 Uiso 1 1 calc R . .
C19 C 1.0229(2) 0.29057(10) 0.70738(12) 0.0310(4) Uani 1 1 d . . .
H19A H 1.0509 0.3287 0.7454 0.037 Uiso 1 1 calc R A 1
H19B H 1.0879 0.2867 0.6620 0.037 Uiso 1 1 calc R A 1
C20A C 0.8900(2) 0.30578(12) 0.66601(15) 0.0238(4) Uiso 0.76 1 d P B 1
H20A H 0.9011 0.3342 0.6145 0.029 Uiso 0.76 1 calc PR B 1
H20B H 0.8380 0.3319 0.7068 0.029 Uiso 0.76 1 calc PR B 1
C20B C 0.9188(8) 0.2872(4) 0.6267(5) 0.0271(15) Uiso 0.24 1 d P B 2
H20C H 0.8820 0.3328 0.6155 0.033 Uiso 0.24 1 calc PR B 2
H20D H 0.9658 0.2732 0.5752 0.033 Uiso 0.24 1 calc PR B 2
C21 C 0.81093(18) 0.24103(11) 0.63854(13) 0.0320(4) Uani 1 1 d . . .
H21 H 0.7140 0.2497 0.6262 0.038 Uiso 1 1 calc R B 1
C22 C 0.85490(18) 0.18387(13) 0.59902(12) 0.0358(5) Uani 1 1 d . B .
H22 H 0.7867 0.1594 0.5617 0.043 Uiso 1 1 calc R C 1
C23A C 0.9964(2) 0.18279(13) 0.56752(15) 0.0262(4) Uiso 0.76 1 d P B 1
H23A H 0.9973 0.1560 0.5138 0.031 Uiso 0.76 1 calc PR B 1
H23B H 1.0236 0.2294 0.5539 0.031 Uiso 0.76 1 calc PR B 1
C23B C 0.9871(8) 0.1424(4) 0.5709(5) 0.0274(15) Uiso 0.24 1 d P B 2
H23C H 0.9664 0.0936 0.5665 0.033 Uiso 0.24 1 calc PR B 2
H23D H 1.0128 0.1582 0.5136 0.033 Uiso 0.24 1 calc PR B 2
C24 C 1.09620(18) 0.15294(10) 0.63408(13) 0.0313(4) Uani 1 1 d . . .
H24A H 1.1027 0.1037 0.6240 0.038 Uiso 1 1 calc R B 1
H24B H 1.1847 0.1728 0.6257 0.038 Uiso 1 1 calc R B 1
C25 C 1.06118(15) 0.16467(9) 0.72615(11) 0.0226(3) Uani 1 1 d . B .
H25 H 1.1094 0.1344 0.7688 0.027 Uiso 1 1 calc R . .
C26 C 0.94155(17) -0.00488(9) 0.76876(14) 0.0284(4) Uani 1 1 d . . .
C27 C 0.9115(2) -0.01824(10) 0.68216(15) 0.0376(5) Uani 1 1 d . . .
H27 H 0.8236 -0.0115 0.6584 0.045 Uiso 1 1 calc R . .
C28 C 1.0098(3) -0.04155(12) 0.6299(2) 0.0616(9) Uani 1 1 d . . .
H28 H 0.9883 -0.0510 0.5708 0.074 Uiso 1 1 calc R . .
C29 C 1.1358(3) -0.05082(13) 0.6628(3) 0.0782(13) Uani 1 1 d . . .
H29 H 1.2026 -0.0661 0.6265 0.094 Uiso 1 1 calc R . .
C30 C 1.1673(2) -0.03822(13) 0.7486(3) 0.0736(12) Uani 1 1 d . . .
H30 H 1.2558 -0.0452 0.7711 0.088 Uiso 1 1 calc R . .
C31 C 1.07030(19) -0.01513(10) 0.8038(2) 0.0460(6) Uani 1 1 d . . .
H31 H 1.0921 -0.0068 0.8632 0.055 Uiso 1 1 calc R . .
C32 C 0.78329(16) -0.01992(9) 0.92061(11) 0.0247(3) Uani 1 1 d . . .
C33 C 0.84056(19) -0.08317(9) 0.93438(12) 0.0296(4) Uani 1 1 d . . .
H33 H 0.9024 -0.1001 0.8957 0.036 Uiso 1 1 calc R . .
C34 C 0.8068(2) -0.12151(11) 1.00513(14) 0.0390(5) Uani 1 1 d . . .
H34 H 0.8457 -0.1647 1.0147 0.047 Uiso 1 1 calc R . .
C35 C 0.7171(2) -0.09709(13) 1.06136(14) 0.0439(6) Uani 1 1 d . . .
H35 H 0.6948 -0.1235 1.1095 0.053 Uiso 1 1 calc R . .
C36 C 0.6597(2) -0.03467(14) 1.04825(14) 0.0456(6) Uani 1 1 d . . .
H36 H 0.5976 -0.0182 1.0871 0.055 Uiso 1 1 calc R . .
C37 C 0.69288(19) 0.00433(12) 0.97795(13) 0.0370(5) Uani 1 1 d . . .
H37 H 0.6538 0.0476 0.9691 0.044 Uiso 1 1 calc R . .

loop_
_atom_site_aniso_label
_atom_site_aniso_U_11
_atom_site_aniso_U_22
_atom_site_aniso_U_33
_atom_site_aniso_U_23
_atom_site_aniso_U_13
_atom_site_aniso_U_12
Rh1 0.01113(5) 0.01809(6) 0.01507(6) 0.00036(4) 0.00039(4) -0.00046(4)
P1 0.01309(17) 0.02041(19) 0.01908(18) 0.00405(14) -0.00200(14) 0.00000(14)
N1 0.0114(5) 0.0188(6) 0.0158(6) 0.0015(5) -0.0010(4) -0.0011(4)
C1 0.0117(6) 0.0197(7) 0.0146(6) -0.0004(5) 0.0008(5) 0.0008(5)
C2 0.0133(6) 0.0211(7) 0.0164(6) 0.0013(5) -0.0007(5) 0.0001(5)
C3 0.0175(7) 0.0197(7) 0.0199(7) 0.0018(5) 0.0001(6) -0.0025(6)
C4 0.0141(6) 0.0217(7) 0.0202(7) 0.0011(6) -0.0014(5) -0.0033(6)
C5 0.0198(7) 0.0242(8) 0.0187(7) 0.0005(6) -0.0043(6) -0.0027(6)
C6 0.0106(6) 0.0190(7) 0.0178(7) 0.0033(5) -0.0002(5) -0.0008(5)
C7 0.0135(6) 0.0201(7) 0.0204(7) 0.0007(6) 0.0007(5) -0.0020(5)
C8 0.0246(8) 0.0200(7) 0.0283(8) 0.0019(6) 0.0029(7) 0.0021(6)
C9 0.0264(8) 0.0259(8) 0.0289(8) 0.0082(7) 0.0017(7) 0.0056(7)
C10 0.0204(7) 0.0323(9) 0.0190(7) 0.0074(6) 0.0019(6) 0.0037(7)
C11 0.0127(6) 0.0256(8) 0.0173(7) 0.0021(5) 0.0019(5) 0.0006(5)
C12 0.0220(8) 0.0293(8) 0.0177(7) -0.0013(6) 0.0015(6) 0.0057(6)
C13 0.0359(10) 0.0507(13) 0.0238(9) -0.0042(8) 0.0114(8) 0.0024(9)
C14 0.0305(9) 0.0340(10) 0.0309(9) -0.0077(8) -0.0002(7) -0.0014(8)
C15 0.0178(7) 0.0219(7) 0.0206(7) -0.0029(6) -0.0002(6) -0.0004(6)
C16 0.0188(7) 0.0358(10) 0.0303(9) -0.0135(7) 0.0008(7) -0.0032(7)
C17 0.0186(7) 0.0320(9) 0.0260(8) -0.0031(7) 0.0033(6) -0.0018(6)
C18 0.0191(7) 0.0247(8) 0.0220(7) 0.0010(6) -0.0039(6) -0.0062(6)
C19 0.0418(11) 0.0245(8) 0.0262(8) 0.0008(7) -0.0047(8) -0.0089(8)
C21 0.0162(7) 0.0423(11) 0.0367(10) 0.0216(8) -0.0053(7) -0.0058(7)
C22 0.0202(8) 0.0699(15) 0.0172(8) 0.0073(8) 0.0004(6) -0.0022(9)
C24 0.0209(8) 0.0382(10) 0.0358(10) -0.0035(8) 0.0109(7) 0.0012(7)
C25 0.0117(6) 0.0283(8) 0.0277(8) 0.0020(6) -0.0003(6) -0.0021(6)
C26 0.0178(7) 0.0181(8) 0.0500(11) 0.0042(7) 0.0086(7) 0.0000(6)
C27 0.0389(11) 0.0255(9) 0.0505(12) -0.0092(8) 0.0229(10) -0.0026(8)
C28 0.0739(19) 0.0283(11) 0.089(2) -0.0131(12) 0.0580(17) -0.0070(11)
C29 0.0626(19) 0.0237(11) 0.156(4) -0.0018(16) 0.075(2) 0.0016(11)
C30 0.0205(10) 0.0265(11) 0.177(4) 0.0274(17) 0.0335(17) 0.0042(8)
C31 0.0170(8) 0.0247(9) 0.0967(19) 0.0182(11) 0.0062(10) 0.0007(7)
C32 0.0168(7) 0.0306(9) 0.0259(8) 0.0105(7) -0.0067(6) -0.0043(6)
C33 0.0282(9) 0.0263(9) 0.0327(9) 0.0079(7) -0.0130(7) -0.0077(7)
C34 0.0426(11) 0.0335(10) 0.0383(11) 0.0173(8) -0.0226(9) -0.0144(9)
C35 0.0373(11) 0.0591(14) 0.0336(10) 0.0264(10) -0.0133(9) -0.0199(10)
C36 0.0289(10) 0.0752(17) 0.0328(10) 0.0252(11) 0.0025(8) -0.0033(10)
C37 0.0247(9) 0.0528(13) 0.0335(10) 0.0214(9) 0.0019(7) 0.0053(9)

loop_
_atom_type_symbol
_atom_type_description
_atom_type_scat_dispersion_real
_atom_type_scat_dispersion_imag
_atom_type_scat_source
C C 0.0033 0.0016 'International Tables Vol C Tables 4.2.6.8 and 6.1.1.4'
H H 0.0000 0.0000 'International Tables Vol C Tables 4.2.6.8 and 6.1.1.4'
N N 0.0061 0.0033 'International Tables Vol C Tables 4.2.6.8 and 6.1.1.4'
P P 0.1023 0.0942 'International Tables Vol C Tables 4.2.6.8 and 6.1.1.4'
Rh Rh -1.1178 0.9187 'International Tables Vol C Tables 4.2.6.8 and 6.1.1.4'

loop_
_geom_angle_atom_site_label_1
_geom_angle_atom_site_label_2
_geom_angle_atom_site_label_3
_geom_angle
_geom_angle_site_symmetry_1
_geom_angle_site_symmetry_3
_geom_angle_publ_flag
C1 Rh1 C5 82.61(6) . . ?
C1 Rh1 C25 150.31(6) . . ?
C5 Rh1 C25 89.40(7) . . ?
C1 Rh1 C21 101.24(6) . . ?
C5 Rh1 C21 161.19(8) . . ?
C25 Rh1 C21 95.50(7) . . ?
C1 Rh1 C22 97.03(7) . . ?
C5 Rh1 C22 161.39(8) . . ?
C25 Rh1 C22 81.75(7) . . ?
C21 Rh1 C22 37.17(9) . . ?
C1 Rh1 C18 170.06(6) . . ?
C5 Rh1 C18 92.32(6) . . ?
C25 Rh1 C18 37.35(7) . . ?
C21 Rh1 C18 80.91(7) . . ?
C22 Rh1 C18 90.51(7) . . ?
C2 P1 C5 102.95(8) . . ?
C2 P1 C26 112.27(8) . . ?
C5 P1 C26 107.58(8) . . ?
C2 P1 C32 108.83(7) . . ?
C5 P1 C32 116.89(8) . . ?
C26 P1 C32 108.34(9) . . ?
C1 N1 C4 111.18(12) . . ?
C1 N1 C6 125.42(13) . . ?
C4 N1 C6 122.89(12) . . ?
N1 C1 C2 103.73(12) . . ?
N1 C1 Rh1 140.03(11) . . ?
C2 C1 Rh1 115.98(10) . . ?
C1 C2 C3 110.70(13) . . ?
C1 C2 P1 112.22(11) . . ?
C3 C2 P1 136.75(12) . . ?
C4 C3 C2 105.39(14) . . ?
C3 C4 N1 108.99(13) . . ?
P1 C5 Rh1 100.80(7) . . ?
C7 C6 C11 122.35(14) . . ?
C7 C6 N1 118.48(13) . . ?
C11 C6 N1 119.17(14) . . ?
C8 C7 C6 117.44(14) . . ?
C8 C7 C15 119.85(15) . . ?
C6 C7 C15 122.71(14) . . ?
C9 C8 C7 121.29(16) . . ?
C8 C9 C10 120.18(16) . . ?
C9 C10 C11 120.99(15) . . ?
C10 C11 C6 117.73(15) . . ?
C10 C11 C12 120.71(14) . . ?
C6 C11 C12 121.54(14) . . ?
C11 C12 C13 112.26(15) . . ?
C11 C12 C14 111.31(14) . . ?
C13 C12 C14 109.11(15) . . ?
C7 C15 C16 111.38(14) . . ?
C7 C15 C17 111.21(13) . . ?
C16 C15 C17 110.38(14) . . ?
C25 C18 C19 122.51(16) . . ?
C25 C18 Rh1 70.26(9) . . ?
C19 C18 Rh1 112.82(11) . . ?
C20A C19 C18 113.24(16) . . ?
C20A C19 C20B 29.2(3) . . ?
C18 C19 C20B 112.4(3) . . ?
C19 C20A C21 112.79(18) . . ?
C21 C20B C19 113.3(5) . . ?
C22 C21 C20B 101.7(4) . . ?
C22 C21 C20A 129.00(18) . . ?
C20B C21 C20A 30.0(3) . . ?
C22 C21 Rh1 71.42(11) . . ?
C20B C21 Rh1 115.2(3) . . ?
C20A C21 Rh1 108.52(13) . . ?
C21 C22 C23A 118.9(2) . . ?
C21 C22 C23B 144.8(3) . . ?
C23A C22 C23B 29.2(3) . . ?
C21 C22 Rh1 71.41(11) . . ?
C23A C22 Rh1 112.61(13) . . ?
C23B C22 Rh1 103.7(3) . . ?
C24 C23A C22 112.38(18) . . ?
C24 C23B C22 110.1(5) . . ?
C23B C24 C25 117.1(3) . . ?
C23B C24 C23A 31.5(3) . . ?
C25 C24 C23A 113.79(16) . . ?
C18 C25 C24 124.98(16) . . ?
C18 C25 Rh1 72.39(10) . . ?
C24 C25 Rh1 110.33(11) . . ?
C27 C26 C31 120.0(2) . . ?
C27 C26 P1 119.00(14) . . ?
C31 C26 P1 120.57(18) . . ?
C26 C27 C28 120.2(2) . . ?
C29 C28 C27 120.4(3) . . ?
C28 C29 C30 120.2(2) . . ?
C29 C30 C31 121.1(3) . . ?
C26 C31 C30 118.1(3) . . ?
C33 C32 C37 119.51(17) . . ?
C33 C32 P1 124.36(15) . . ?
C37 C32 P1 116.13(14) . . ?
C32 C33 C34 119.7(2) . . ?
C35 C34 C33 120.3(2) . . ?
C36 C35 C34 120.47(19) . . ?
C35 C36 C37 119.9(2) . . ?
C36 C37 C32 120.2(2) . . ?

loop_
_geom_bond_atom_site_label_1
_geom_bond_atom_site_label_2
_geom_bond_distance
_geom_bond_site_symmetry_2
_geom_bond_publ_flag
Rh1 C1 2.0699(15) . ?
Rh1 C5 2.1241(16) . ?
Rh1 C25 2.1451(16) . ?
Rh1 C21 2.1536(18) . ?
Rh1 C22 2.1538(18) . ?
Rh1 C18 2.1722(16) . ?
P1 C2 1.7362(15) . ?
P1 C5 1.7488(17) . ?
P1 C26 1.8051(19) . ?
P1 C32 1.8108(17) . ?
N1 C1 1.3841(18) . ?
N1 C4 1.387(2) . ?
N1 C6 1.4286(19) . ?
C1 C2 1.404(2) . ?
C2 C3 1.429(2) . ?
C3 C4 1.361(2) . ?
C6 C7 1.400(2) . ?
C6 C11 1.403(2) . ?
C7 C8 1.396(2) . ?
C7 C15 1.518(2) . ?
C8 C9 1.379(2) . ?
C9 C10 1.385(3) . ?
C10 C11 1.392(2) . ?
C11 C12 1.517(2) . ?
C12 C13 1.530(2) . ?
C12 C14 1.532(3) . ?
C15 C16 1.533(2) . ?
C15 C17 1.533(2) . ?
C18 C25 1.383(2) . ?
C18 C19 1.512(2) . ?
C19 C20A 1.485(3) . ?
C19 C20B 1.591(8) . ?
C20A C21 1.557(3) . ?
C20B C21 1.440(8) . ?
C21 C22 1.373(3) . ?
C22 C23A 1.533(3) . ?
C22 C23B 1.644(8) . ?
C23A C24 1.522(3) . ?
C23B C24 1.449(8) . ?
C24 C25 1.509(3) . ?
C26 C27 1.387(3) . ?
C26 C31 1.394(3) . ?
C27 C28 1.393(3) . ?
C28 C29 1.356(5) . ?
C29 C30 1.376(5) . ?
C30 C31 1.410(4) . ?
C32 C33 1.391(3) . ?
C32 C37 1.393(3) . ?
C33 C34 1.393(3) . ?
C34 C35 1.377(4) . ?
C35 C36 1.376(4) . ?
C36 C37 1.393(3) . ?
